data_7037240
loop_
_publ_author_name
'Shi, Jinbiao'
'Zhang, Yan'
'Zhang, Bin'
'Zhu, Daoben'

_publ_section_title
;
 Crystal-to-crystal transformation from a chain compound to a layered
 coordination polymer.
;
_journal_issue 1
_journal_name_full 'Dalton transactions (Cambridge, England : 2003)'
_journal_page_first 89
_journal_page_last 92
_journal_paper_doi 10.1039/c5dt03985a
_journal_volume 45
_journal_year 2015
_chemical_formula_sum 'C8 H16 Br6 Cu3 O4'
_chemical_formula_weight 846.29
_space_group_crystal_system monoclinic
_space_group_IT_number 12
_space_group_name_Hall '-C 2y'
_space_group_name_H-M_alt 'C 1 2/m 1'
_symmetry_space_group_name_Hall '-C 2y'
_symmetry_space_group_name_H-M 'C 1 2/m 1'
_atom_sites_solution_hydrogens geom
_audit_creation_method SHELXL-2014/7
_audit_update_record
;
2015-07-04 deposited with the CCDC.
2015-11-10 downloaded from the CCDC.
;
_cell_angle_alpha 90
_cell_angle_beta 107.177(8)
_cell_angle_gamma 90
_cell_formula_units_Z 2
_cell_length_a 7.919(5)
_cell_length_b 12.382(7)
_cell_length_c 9.560(6)
_cell_measurement_reflns_used 1433
_cell_measurement_temperature 173(2)
_cell_measurement_theta_max 27.4659
_cell_measurement_theta_min 2.2285
_cell_volume 895.6(9)
_computing_cell_refinement 'CrystalClear (Rigaku Inc., 2007)'
_computing_data_collection 'CrystalClear (Rigaku Inc., 2007)'
_computing_data_reduction 'CrystalClear (Rigaku Inc., 2007)'
_computing_structure_refinement 'SHELXL-2014/7 (Sheldrick, 2014)'
_computing_structure_solution 'SHELXS-2014/7 (Sheldrick, 2014)'
_diffrn_ambient_temperature 173(2)
_diffrn_detector_area_resol_mean 28.5714
_diffrn_measured_fraction_theta_full 0.992
_diffrn_measured_fraction_theta_max 0.993
_diffrn_measurement_device
;
Saturn724+ (2x2 bin mode)
;
_diffrn_measurement_method dtprofit.ref
_diffrn_radiation_detector CCD
_diffrn_radiation_monochromator Confocal
_diffrn_radiation_source 'Rotating Anode'
_diffrn_radiation_type MoK\a
_diffrn_radiation_wavelength 0.71073
_diffrn_reflns_av_R_equivalents 0.0534
_diffrn_reflns_av_unetI/netI 0.0420
_diffrn_reflns_laue_measured_fraction_full 0.992
_diffrn_reflns_laue_measured_fraction_max 0.993
_diffrn_reflns_limit_h_max 10
_diffrn_reflns_limit_h_min -10
_diffrn_reflns_limit_k_max 13
_diffrn_reflns_limit_k_min -16
_diffrn_reflns_limit_l_max 12
_diffrn_reflns_limit_l_min -9
_diffrn_reflns_number 3604
_diffrn_reflns_point_group_measured_fraction_full 0.992
_diffrn_reflns_point_group_measured_fraction_max 0.993
_diffrn_reflns_theta_full 25.242
_diffrn_reflns_theta_max 27.495
_diffrn_reflns_theta_min 2.230
_exptl_absorpt_coefficient_mu 16.922
_exptl_absorpt_correction_T_max 0.3719
_exptl_absorpt_correction_T_min 0.0868
_exptl_absorpt_correction_type numerical
_exptl_crystal_colour 'dark brown'
_exptl_crystal_density_diffrn 3.138
_exptl_crystal_description block
_exptl_crystal_F_000 786
_exptl_crystal_size_max 0.210
_exptl_crystal_size_mid 0.100
_exptl_crystal_size_min 0.040
_refine_diff_density_max 1.097
_refine_diff_density_min -0.955
_refine_diff_density_rms 0.227
_refine_ls_extinction_method none
_refine_ls_goodness_of_fit_ref 1.151
_refine_ls_hydrogen_treatment constr
_refine_ls_matrix_type full
_refine_ls_number_parameters 55
_refine_ls_number_reflns 1078
_refine_ls_number_restraints 0
_refine_ls_restrained_S_all 1.151
_refine_ls_R_factor_all 0.0413
_refine_ls_R_factor_gt 0.0393
_refine_ls_shift/su_max 0.000
_refine_ls_shift/su_mean 0.000
_refine_ls_structure_factor_coef Fsqd
_refine_ls_weighting_details 'w=1/[\s^2^(Fo^2^)+(0.0422P)^2^+6.0425P] where P=(Fo^2^+2Fc^2^)/3'
_refine_ls_weighting_scheme calc
_refine_ls_wR_factor_gt 0.0950
_refine_ls_wR_factor_ref 0.0962
_reflns_Friedel_coverage 0.000
_reflns_number_gt 1032
_reflns_number_total 1078
_reflns_threshold_expression 'I > 2\s(I)'
_cod_data_source_file c5dt03985a2.cif
_cod_data_source_block 320
_cod_depositor_comments 'Adding full bibliography for 7037239--7037240.cif.'
_cod_original_cell_volume 895.6(10)
_cod_database_code 7037240
_audit_block_doi 10.5517/cc1jbsg3
_shelx_shelxl_version_number 2014/7
_shelx_space_group_comment
;
The symmetry employed for this shelxl refinement is uniquely defined
by the following loop, which should always be used as a source of
symmetry information in preference to the above space-group names.
They are only intended as comments.
;
_shelx_estimated_absorpt_t_min 0.125
_shelx_estimated_absorpt_t_max 0.551

loop_
_space_group_symop_operation_xyz
'x, y, z'
'-x, y, -z'
'x+1/2, y+1/2, z'
'-x+1/2, y+1/2, -z'
'-x, -y, -z'
'x, -y, z'
'-x+1/2, -y+1/2, -z'
'x+1/2, -y+1/2, z'

loop_
_atom_site_label
_atom_site_type_symbol
_atom_site_fract_x
_atom_site_fract_y
_atom_site_fract_z
_atom_site_U_iso_or_equiv
_atom_site_adp_type
_atom_site_occupancy
_atom_site_site_symmetry_order
_atom_site_calc_flag
_atom_site_refinement_flags_posn
_atom_site_refinement_flags_adp
_atom_site_refinement_flags_occupancy
Cu1 Cu 0.09299(11) 0.0000 0.69170(8) 0.0203(2) Uani 1 2 d S T P
Cu2 Cu 0.0000 0.0000 1.0000 0.0209(3) Uani 1 4 d S T P
Br1 Br 0.0000 0.13529(5) 0.5000 0.0215(2) Uani 1 2 d S T P
Br2 Br 0.13545(6) 0.13495(4) 0.88362(5) 0.02077(18) Uani 1 1 d . . .
O1 O 0.3887(6) 0.0000 0.6853(6) 0.0242(10) Uani 1 2 d S T P
C1 C 0.4916(7) 0.0952(4) 0.7414(6) 0.0228(10) Uani 1 1 d . . .
H1A H 0.5175 0.0976 0.8492 0.027 Uiso 1 1 calc R U .
H1B H 0.4224 0.1604 0.7002 0.027 Uiso 1 1 calc R U .
C2 C 0.6619(7) 0.0955(4) 0.7027(6) 0.0248(11) Uani 1 1 d . . .
H2A H 0.6366 0.0974 0.5949 0.030 Uiso 1 1 calc R U .
H2B H 0.7311 0.1607 0.7438 0.030 Uiso 1 1 calc R U .
O2 O 0.7635(6) 0.0000 0.7604(6) 0.0231(10) Uani 1 2 d S T P

loop_
_atom_site_aniso_label
_atom_site_aniso_U_11
_atom_site_aniso_U_22
_atom_site_aniso_U_33
_atom_site_aniso_U_23
_atom_site_aniso_U_13
_atom_site_aniso_U_12
Cu1 0.0237(4) 0.0200(4) 0.0171(4) 0.000 0.0058(3) 0.000
Cu2 0.0227(6) 0.0196(6) 0.0234(6) 0.000 0.0116(5) 0.000
Br1 0.0258(4) 0.0196(4) 0.0182(4) 0.000 0.0053(3) 0.000
Br2 0.0226(3) 0.0209(3) 0.0199(3) -0.00151(16) 0.0080(2) -0.00308(16)
O1 0.015(2) 0.025(2) 0.031(3) 0.000 0.005(2) 0.000
C1 0.021(2) 0.020(2) 0.028(2) -0.0006(19) 0.008(2) 0.0010(19)
C2 0.019(2) 0.023(2) 0.033(3) 0.005(2) 0.008(2) 0.002(2)
O2 0.018(2) 0.020(2) 0.028(3) 0.000 0.002(2) 0.000

loop_
_atom_type_symbol
_atom_type_description
_atom_type_scat_dispersion_real
_atom_type_scat_dispersion_imag
_atom_type_scat_source
C C 0.0033 0.0016 'International Tables Vol C Tables 4.2.6.8 and 6.1.1.4'
H H 0.0000 0.0000 'International Tables Vol C Tables 4.2.6.8 and 6.1.1.4'
O O 0.0106 0.0060 'International Tables Vol C Tables 4.2.6.8 and 6.1.1.4'
Br Br -0.2901 2.4595 'International Tables Vol C Tables 4.2.6.8 and 6.1.1.4'
Cu Cu 0.3201 1.2651 'International Tables Vol C Tables 4.2.6.8 and 6.1.1.4'

loop_
_geom_angle_atom_site_label_1
_geom_angle_atom_site_label_2
_geom_angle_atom_site_label_3
_geom_angle
_geom_angle_site_symmetry_1
_geom_angle_site_symmetry_3
O1 Cu1 Br2 95.88(10) . .
O1 Cu1 Br2 95.88(10) . 6
Br2 Cu1 Br2 86.87(6) . 6
O1 Cu1 Br1 93.57(10) . 5_556
Br2 Cu1 Br1 170.54(4) . 5_556
Br2 Cu1 Br1 92.23(5) 6 5_556
O1 Cu1 Br1 93.57(10) . .
Br2 Cu1 Br1 92.23(5) . .
Br2 Cu1 Br1 170.54(4) 6 .
Br1 Cu1 Br1 87.12(6) 5_556 .
Br2 Cu2 Br2 87.07(5) 6 .
Br2 Cu2 Br2 179.999(15) 6 2_557
Br2 Cu2 Br2 92.93(5) . 2_557
Br2 Cu2 Br2 92.93(5) 6 5_557
Br2 Cu2 Br2 180.0 . 5_557
Br2 Cu2 Br2 87.07(5) 2_557 5_557
Cu1 Br1 Cu1 92.88(6) 2_556 .
Cu2 Br2 Cu1 83.76(5) . .
C1 O1 C1 109.5(5) . 6
C1 O1 Cu1 116.5(3) . .
C1 O1 Cu1 116.5(3) 6 .
O1 C1 C2 111.1(4) . .
O1 C1 H1A 109.4 . .
C2 C1 H1A 109.4 . .
O1 C1 H1B 109.4 . .
C2 C1 H1B 109.4 . .
H1A C1 H1B 108.0 . .
O2 C2 C1 110.1(4) . .
O2 C2 H2A 109.6 . .
C1 C2 H2A 109.6 . .
O2 C2 H2B 109.6 . .
C1 C2 H2B 109.6 . .
H2A C2 H2B 108.2 . .
C2 O2 C2 109.8(5) . 6

loop_
_geom_bond_atom_site_label_1
_geom_bond_atom_site_label_2
_geom_bond_distance
_geom_bond_site_symmetry_2
Cu1 O1 2.361(5) .
Cu1 Br2 2.4304(13) .
Cu1 Br2 2.4304(13) 6
Cu1 Br1 2.4311(13) 5_556
Cu1 Br1 2.4311(13) .
Cu2 Br2 2.4260(10) 6
Cu2 Br2 2.4260(10) .
Cu2 Br2 2.4260(10) 2_557
Cu2 Br2 2.4260(10) 5_557
Br1 Cu1 2.4311(13) 2_556
O1 C1 1.443(6) .
O1 C1 1.443(6) 6
C1 C2 1.500(7) .
C1 H1A 0.9900 .
C1 H1B 0.9900 .
C2 O2 1.445(6) .
C2 H2A 0.9900 .
C2 H2B 0.9900 .
O2 C2 1.445(6) 6
